data_7155757
loop_
_publ_author_name
'Wang, Lei'
'Rahman, Abdul'
'Lin, Xufeng'

_publ_section_title
;
 Enantioselective synthesis of cyclic quaternary \a-amino acid derivatives
 by chiral phosphoric acid catalysis.
;
_journal_name_full 'Organic &amp; biomolecular chemistry'
_journal_paper_doi 10.1039/c7ob01149k
_journal_year 2017
_chemical_absolute_configuration ad
_chemical_formula_moiety 'C17 H14 N2 O4 S, 0.5(C H2 Cl2)'
_chemical_formula_sum 'C17.5 H15 Cl N2 O4 S'
_chemical_formula_weight 384.82
_chemical_name_systematic
;
 ?
;
_space_group_IT_number 1
_symmetry_cell_setting triclinic
_symmetry_space_group_name_Hall 'P 1'
_symmetry_space_group_name_H-M 'P 1'
_atom_sites_solution_hydrogens geom
_atom_sites_solution_primary direct
_atom_sites_solution_secondary difmap
_audit_creation_method SHELXL-97
_audit_update_record
;
2017-04-28 deposited with the CCDC.
2017-07-06 downloaded from the CCDC.
;
_cell_angle_alpha 103.879(2)
_cell_angle_beta 107.903(2)
_cell_angle_gamma 97.3020(10)
_cell_formula_units_Z 2
_cell_length_a 8.2173(5)
_cell_length_b 10.0044(6)
_cell_length_c 11.8002(7)
_cell_measurement_reflns_used 6071
_cell_measurement_temperature 296(2)
_cell_measurement_theta_max 27.46
_cell_measurement_theta_min 3.04
_cell_volume 874.73(9)
_computing_cell_refinement 'PROCESS-AUTO  (Rigaku,2006)'
_computing_data_collection 'PROCESS-AUTO  (Rigaku,2006)'
_computing_data_reduction 'CrystalStructure (Rigaku,2007)'
_computing_molecular_graphics 'Ortep3 for windows (Farrugia,1997)'
_computing_publication_material 'WinGX (Farrugia, 1999)'
_computing_structure_refinement 'SHELXL-97 (Sheldrick, 2014)'
_computing_structure_solution 'SHELXS-97 (Sheldrick, 2014)'
_diffrn_ambient_temperature 296(2)
_diffrn_detector_area_resol_mean 10.00
_diffrn_measured_fraction_theta_full 0.995
_diffrn_measured_fraction_theta_max 0.995
_diffrn_measurement_device_type 'Rigaku RAXIS-RAPID/ZJUG'
_diffrn_measurement_method \w
_diffrn_radiation_monochromator graphite
_diffrn_radiation_source 'rotating anode'
_diffrn_radiation_type MoK\a
_diffrn_radiation_wavelength 0.71073
_diffrn_reflns_av_R_equivalents 0.0453
_diffrn_reflns_av_sigmaI/netI 0.0581
_diffrn_reflns_limit_h_max 10
_diffrn_reflns_limit_h_min -10
_diffrn_reflns_limit_k_max 12
_diffrn_reflns_limit_k_min -11
_diffrn_reflns_limit_l_max 14
_diffrn_reflns_limit_l_min -14
_diffrn_reflns_number 7540
_diffrn_reflns_theta_full 26.00
_diffrn_reflns_theta_max 26.00
_diffrn_reflns_theta_min 3.04
_exptl_absorpt_coefficient_mu 0.363
_exptl_absorpt_correction_T_max 0.9308
_exptl_absorpt_correction_T_min 0.8833
_exptl_absorpt_correction_type multi-scan
_exptl_absorpt_process_details 'Higashi, T. (1995)'
_exptl_crystal_colour colorless
_exptl_crystal_density_diffrn 1.461
_exptl_crystal_density_method 'not measured'
_exptl_crystal_description chunk
_exptl_crystal_F_000 398
_exptl_crystal_size_max 0.35
_exptl_crystal_size_mid 0.26
_exptl_crystal_size_min 0.20
_refine_diff_density_max 0.406
_refine_diff_density_min -0.483
_refine_diff_density_rms 0.070
_refine_ls_abs_structure_details 'Flack H D (1983), Acta Cryst. A39, 876-881'
_refine_ls_abs_structure_Flack 0.00(9)
_refine_ls_extinction_coef 0.040(2)
_refine_ls_extinction_expression Fc^*^=kFc[1+0.001xFc^2^\l^3^/sin(2\q)]^-1/4^
_refine_ls_extinction_method SHELXL
_refine_ls_goodness_of_fit_ref 1.003
_refine_ls_hydrogen_treatment constr
_refine_ls_matrix_type full
_refine_ls_number_parameters 463
_refine_ls_number_reflns 5676
_refine_ls_number_restraints 3
_refine_ls_restrained_S_all 1.003
_refine_ls_R_factor_all 0.0835
_refine_ls_R_factor_gt 0.0444
_refine_ls_shift/su_max 0.000
_refine_ls_shift/su_mean 0.000
_refine_ls_structure_factor_coef Fsqd
_refine_ls_weighting_details 'calc w=1/[\s^2^(Fo^2^)+(0.0246P)^2^+1.2187P] where P=(Fo^2^+2Fc^2^)/3'
_refine_ls_weighting_scheme calc
_refine_ls_wR_factor_gt 0.0881
_refine_ls_wR_factor_ref 0.1251
_reflns_number_gt 4039
_reflns_number_total 5676
_reflns_threshold_expression >2sigma(I)
_cod_depositor_comments
;

2017-11-15
Z value and formula fixed to values more according to usual
chemical conventions.                 miguel
;
_cod_original_formula_sum 'C35 H30 Cl2 N4 O8 S2'
_cod_original_formula_weight 769.65
_cod_original_formula_moiety '2(C17 H14 N2 O4 S), C H2 Cl2'
_cod_original_formula_units_Z 1
_cod_data_source_file c7ob01149k2.cif
_cod_data_source_block wl-1017
_cod_database_code 7155757

loop_
_symmetry_equiv_pos_as_xyz
'x, y, z'

loop_
_atom_site_label
_atom_site_type_symbol
_atom_site_fract_x
_atom_site_fract_y
_atom_site_fract_z
_atom_site_U_iso_or_equiv
_atom_site_adp_type
_atom_site_occupancy
_atom_site_symmetry_multiplicity
_atom_site_calc_flag
_atom_site_refinement_flags
C1 C 0.2299(10) 0.2541(11) 0.0487(9) 0.115(3) Uani 1 1 d .
H1A H 0.2521 0.2319 -0.0291 0.138 Uiso 1 1 calc R
H1B H 0.3420 0.2819 0.1165 0.138 Uiso 1 1 calc R
C1A C 0.5849(6) 0.9720(5) 0.3597(5) 0.0355(12) Uani 1 1 d .
C1B C 0.1239(7) 0.6917(6) 0.6943(5) 0.0437(13) Uani 1 1 d .
C2A C 0.7103(6) 0.9177(5) 0.2999(5) 0.0349(11) Uani 1 1 d .
C2B C 0.2204(6) 0.8330(6) 0.6947(5) 0.0388(12) Uani 1 1 d .
C3A C 0.8807(6) 0.9817(6) 0.3336(5) 0.0463(13) Uani 1 1 d .
H3A H 0.9378 1.0640 0.3988 0.056 Uiso 1 1 calc R
C3B C 0.1915(7) 0.8908(6) 0.5995(6) 0.0471(14) Uani 1 1 d .
H3B H 0.1129 0.8466 0.5189 0.057 Uiso 1 1 calc R
C4A C 0.8349(7) 0.7894(6) 0.1744(5) 0.0462(12) Uani 1 1 d .
C4B C 0.3960(6) 1.0520(5) 0.7630(5) 0.0458(13) Uani 1 1 d .
C5A C 0.8547(9) 0.6831(7) 0.0831(6) 0.0658(17) Uani 1 1 d .
H5A H 0.9610 0.6834 0.0705 0.079 Uiso 1 1 calc R
C5B C 0.5221(8) 1.1703(7) 0.8418(6) 0.0644(16) Uani 1 1 d .
H5B H 0.5465 1.2481 0.8149 0.077 Uiso 1 1 calc R
C6A C 0.7097(10) 0.5774(7) 0.0122(6) 0.0713(18) Uani 1 1 d .
H6A H 0.7185 0.5040 -0.0496 0.086 Uiso 1 1 calc R
C6B C 0.6099(9) 1.1699(7) 0.9604(6) 0.0713(19) Uani 1 1 d .
H6B H 0.6949 1.2485 1.0155 0.086 Uiso 1 1 calc R
C7A C 0.5505(9) 0.5764(7) 0.0298(5) 0.0613(17) Uani 1 1 d .
H7A H 0.4549 0.5031 -0.0202 0.074 Uiso 1 1 calc R
C7B C 0.5727(8) 1.0514(7) 0.9997(6) 0.0678(18) Uani 1 1 d .
H7B H 0.6377 1.0515 1.0797 0.081 Uiso 1 1 calc R
C8A C 0.5320(7) 0.6837(6) 0.1213(5) 0.0518(13) Uani 1 1 d .
H8A H 0.4246 0.6830 0.1321 0.062 Uiso 1 1 calc R
C8B C 0.4444(7) 0.9366(6) 0.9243(5) 0.0551(14) Uani 1 1 d .
H8B H 0.4175 0.8612 0.9535 0.066 Uiso 1 1 calc R
C9A C 0.6777(6) 0.7933(5) 0.1972(5) 0.0399(11) Uani 1 1 d .
C9B C 0.3531(6) 0.9340(5) 0.8013(4) 0.0409(11) Uani 1 1 d .
C10A C 0.6282(7) 1.1991(6) 0.5128(5) 0.0410(13) Uani 1 1 d .
C10B C 0.0970(7) 0.4774(6) 0.5334(6) 0.0432(13) Uani 1 1 d .
C11A C 0.7088(8) 1.3078(7) 0.6232(6) 0.0538(16) Uani 1 1 d .
H11A H 0.6729 1.3930 0.6347 0.065 Uiso 1 1 calc R
C11B C 0.0338(8) 0.3791(7) 0.4153(6) 0.0577(17) Uani 1 1 d .
H11B H 0.0827 0.3013 0.3974 0.069 Uiso 1 1 calc R
C12A C 0.8433(8) 1.2854(8) 0.7148(7) 0.0633(17) Uani 1 1 d .
H12A H 0.9015 1.3571 0.7890 0.076 Uiso 1 1 calc R
C12B C -0.1034(9) 0.4024(7) 0.3267(7) 0.0685(19) Uani 1 1 d .
H12B H -0.1468 0.3397 0.2466 0.082 Uiso 1 1 calc R
C13A C 0.8927(8) 1.1583(8) 0.6979(6) 0.0627(18) Uani 1 1 d .
H13A H 0.9819 1.1448 0.7622 0.075 Uiso 1 1 calc R
C13B C -0.1788(8) 0.5157(7) 0.3527(6) 0.0583(17) Uani 1 1 d .
H13B H -0.2739 0.5269 0.2910 0.070 Uiso 1 1 calc R
C14A C 0.8132(7) 1.0489(7) 0.5872(6) 0.0503(15) Uani 1 1 d .
H14A H 0.8470 0.9629 0.5772 0.060 Uiso 1 1 calc R
C14B C -0.1151(7) 0.6129(6) 0.4693(6) 0.0497(14) Uani 1 1 d .
H14B H -0.1661 0.6895 0.4867 0.060 Uiso 1 1 calc R
C15A C 0.6811(6) 1.0727(6) 0.4920(5) 0.0392(13) Uani 1 1 d .
C15B C 0.0264(7) 0.5942(6) 0.5600(5) 0.0431(14) Uani 1 1 d .
C16A C 0.4542(7) 0.8482(6) 0.3615(6) 0.0490(14) Uani 1 1 d .
C16B C -0.0026(8) 0.7135(6) 0.7655(6) 0.0513(15) Uani 1 1 d .
C17A C 0.4207(10) 0.6437(7) 0.4230(8) 0.083(2) Uani 1 1 d .
H17A H 0.3535 0.6730 0.4745 0.125 Uiso 1 1 calc R
H17B H 0.4917 0.5833 0.4562 0.125 Uiso 1 1 calc R
H17C H 0.3428 0.5933 0.3398 0.125 Uiso 1 1 calc R
C17B C -0.2400(8) 0.8145(8) 0.7863(7) 0.0688(19) Uani 1 1 d .
H17D H -0.3245 0.7282 0.7638 0.103 Uiso 1 1 calc R
H17E H -0.2985 0.8848 0.7598 0.103 Uiso 1 1 calc R
H17F H -0.1816 0.8466 0.8751 0.103 Uiso 1 1 calc R
N1A N 0.4851(6) 1.0619(5) 0.2918(4) 0.0445(11) Uani 1 1 d .
H1A1 H 0.3823 1.0078 0.2362 0.053 Uiso 1 1 d R
N1B N 0.2488(6) 0.6145(5) 0.7562(4) 0.0523(13) Uani 1 1 d .
H1B1 H 0.2085 0.5846 0.8107 0.063 Uiso 1 1 d R
N2A N 0.9570(6) 0.9076(5) 0.2576(5) 0.0557(13) Uani 1 1 d .
H2A1 H 1.0489 0.8808 0.3041 0.067 Uiso 1 1 d R
N2B N 0.2940(6) 1.0229(5) 0.6387(4) 0.0543(13) Uani 1 1 d .
H2B1 H 0.3641 1.0269 0.5936 0.065 Uiso 1 1 d R
O1A O 0.2938(4) 1.1501(4) 0.4148(4) 0.0521(10) Uani 1 1 d .
O1B O 0.4328(5) 0.5119(5) 0.6385(4) 0.0702(13) Uani 1 1 d .
O2A O 0.4534(5) 1.3118(4) 0.3417(4) 0.0598(12) Uani 1 1 d .
O2B O 0.2530(6) 0.3579(5) 0.7033(5) 0.0701(13) Uani 1 1 d .
O3A O 0.2991(5) 0.8274(4) 0.3092(5) 0.0787(14) Uani 1 1 d .
O3B O -0.0018(7) 0.6608(6) 0.8468(5) 0.0934(17) Uani 1 1 d .
O4A O 0.5331(5) 0.7672(4) 0.4208(4) 0.0569(11) Uani 1 1 d .
O4B O -0.1117(5) 0.7901(4) 0.7257(4) 0.0579(10) Uani 1 1 d .
S1A S 0.44669(14) 1.19213(13) 0.38659(12) 0.0433(3) Uani 1 1 d .
S1B S 0.27382(16) 0.47790(14) 0.66054(13) 0.0488(4) Uani 1 1 d .
Cl1 Cl 0.1221(3) 0.3958(3) 0.0573(3) 0.1264(9) Uani 1 1 d .
Cl2 Cl 0.1069(4) 0.1058(3) 0.0573(3) 0.1521(13) Uani 1 1 d .

loop_
_atom_site_aniso_label
_atom_site_aniso_U_11
_atom_site_aniso_U_22
_atom_site_aniso_U_33
_atom_site_aniso_U_23
_atom_site_aniso_U_13
_atom_site_aniso_U_12
C1 0.068(5) 0.169(10) 0.097(6) 0.043(6) 0.016(5) 0.019(6)
C1A 0.029(2) 0.033(3) 0.046(3) 0.015(2) 0.012(2) 0.009(2)
C1B 0.051(3) 0.040(3) 0.049(3) 0.020(3) 0.021(3) 0.020(3)
C2A 0.034(2) 0.033(3) 0.045(3) 0.013(2) 0.018(2) 0.016(2)
C2B 0.041(3) 0.047(3) 0.035(3) 0.019(2) 0.015(2) 0.018(2)
C3A 0.040(3) 0.043(3) 0.058(3) 0.015(3) 0.020(3) 0.010(2)
C3B 0.038(3) 0.053(4) 0.048(3) 0.020(3) 0.008(3) 0.011(3)
C4A 0.049(3) 0.045(3) 0.051(3) 0.016(3) 0.024(3) 0.017(3)
C4B 0.041(3) 0.046(3) 0.050(3) 0.016(3) 0.015(3) 0.008(2)
C5A 0.082(4) 0.070(4) 0.065(4) 0.022(3) 0.045(4) 0.029(4)
C5B 0.058(3) 0.062(4) 0.072(4) 0.029(3) 0.019(3) 0.004(3)
C6A 0.093(5) 0.059(4) 0.065(4) 0.010(3) 0.036(4) 0.025(4)
C6B 0.072(4) 0.070(5) 0.056(4) 0.018(3) 0.008(3) -0.003(4)
C7A 0.076(4) 0.050(4) 0.046(3) 0.009(3) 0.012(3) 0.008(3)
C7B 0.075(4) 0.065(4) 0.051(4) 0.017(3) 0.010(3) 0.002(3)
C8A 0.054(3) 0.044(3) 0.052(3) 0.013(3) 0.015(3) 0.008(3)
C8B 0.060(3) 0.059(4) 0.053(3) 0.026(3) 0.021(3) 0.014(3)
C9A 0.036(2) 0.035(3) 0.047(3) 0.011(2) 0.012(2) 0.009(2)
C9B 0.043(3) 0.040(3) 0.041(3) 0.013(2) 0.015(2) 0.013(2)
C10A 0.037(3) 0.039(3) 0.049(3) 0.010(3) 0.019(3) 0.010(2)
C10B 0.044(3) 0.034(3) 0.061(4) 0.015(3) 0.027(3) 0.017(2)
C11A 0.050(3) 0.046(4) 0.061(4) 0.000(3) 0.025(3) 0.010(3)
C11B 0.059(4) 0.038(3) 0.071(4) 0.004(3) 0.021(3) 0.016(3)
C12A 0.052(4) 0.064(5) 0.060(4) 0.005(3) 0.013(3) 0.010(3)
C12B 0.071(4) 0.057(4) 0.057(4) 0.001(3) 0.009(4) 0.011(4)
C13A 0.048(4) 0.080(5) 0.047(4) 0.013(4) 0.002(3) 0.015(3)
C13B 0.052(4) 0.057(4) 0.058(4) 0.016(3) 0.008(3) 0.015(3)
C14A 0.046(3) 0.050(4) 0.056(4) 0.017(3) 0.014(3) 0.022(3)
C14B 0.048(3) 0.046(4) 0.055(4) 0.017(3) 0.013(3) 0.020(3)
C15A 0.034(3) 0.040(3) 0.050(3) 0.017(3) 0.019(3) 0.011(2)
C15B 0.042(3) 0.042(3) 0.048(3) 0.015(3) 0.017(3) 0.013(3)
C16A 0.037(3) 0.040(3) 0.076(4) 0.017(3) 0.026(3) 0.014(2)
C16B 0.060(4) 0.043(3) 0.058(4) 0.019(3) 0.027(3) 0.015(3)
C17A 0.099(6) 0.050(4) 0.139(7) 0.047(5) 0.079(6) 0.021(4)
C17B 0.056(4) 0.076(5) 0.083(5) 0.013(4) 0.045(4) 0.017(3)
N1A 0.044(3) 0.043(3) 0.046(3) 0.014(2) 0.010(2) 0.019(2)
N1B 0.065(3) 0.045(3) 0.051(3) 0.021(2) 0.014(3) 0.027(3)
N2A 0.043(3) 0.061(3) 0.069(3) 0.022(3) 0.023(3) 0.021(2)
N2B 0.053(3) 0.065(4) 0.052(3) 0.031(3) 0.018(3) 0.012(3)
O1A 0.0336(19) 0.055(3) 0.075(3) 0.024(2) 0.024(2) 0.0145(17)
O1B 0.039(2) 0.088(4) 0.087(3) 0.029(3) 0.025(2) 0.017(2)
O2A 0.061(3) 0.039(2) 0.081(3) 0.028(2) 0.018(2) 0.017(2)
O2B 0.079(3) 0.049(3) 0.092(4) 0.040(3) 0.025(3) 0.024(2)
O3A 0.039(2) 0.049(3) 0.142(4) 0.021(3) 0.028(3) 0.0090(18)
O3B 0.141(4) 0.102(4) 0.101(4) 0.064(3) 0.088(4) 0.064(3)
O4A 0.061(2) 0.042(2) 0.079(3) 0.031(2) 0.029(2) 0.013(2)
O4B 0.058(2) 0.065(3) 0.073(3) 0.030(2) 0.040(2) 0.032(2)
S1A 0.0362(7) 0.0372(7) 0.0628(9) 0.0209(7) 0.0186(7) 0.0149(6)
S1B 0.0457(8) 0.0423(8) 0.0663(10) 0.0251(7) 0.0196(8) 0.0192(6)
Cl1 0.0926(16) 0.129(2) 0.131(2) 0.0294(17) 0.0126(15) 0.0165(15)
Cl2 0.1050(19) 0.133(3) 0.163(3) 0.037(2) -0.0112(19) -0.0068(18)

loop_
_atom_type_symbol
_atom_type_description
_atom_type_scat_dispersion_real
_atom_type_scat_dispersion_imag
_atom_type_scat_source
C C 0.0033 0.0016 'International Tables Vol C Tables 4.2.6.8 and 6.1.1.4'
H H 0.0000 0.0000 'International Tables Vol C Tables 4.2.6.8 and 6.1.1.4'
N N 0.0061 0.0033 'International Tables Vol C Tables 4.2.6.8 and 6.1.1.4'
O O 0.0106 0.0060 'International Tables Vol C Tables 4.2.6.8 and 6.1.1.4'
S S 0.1246 0.1234 'International Tables Vol C Tables 4.2.6.8 and 6.1.1.4'
Cl Cl 0.1484 0.1585 'International Tables Vol C Tables 4.2.6.8 and 6.1.1.4'

loop_
_geom_angle_atom_site_label_1
_geom_angle_atom_site_label_2
_geom_angle_atom_site_label_3
_geom_angle
Cl2 C1 Cl1 111.6(5)
Cl2 C1 H1A 109.3
Cl1 C1 H1A 109.3
Cl2 C1 H1B 109.3
Cl1 C1 H1B 109.3
H1A C1 H1B 108.0
N1A C1A C2A 111.3(4)
N1A C1A C15A 103.4(4)
C2A C1A C15A 111.9(4)
N1A C1A C16A 109.1(4)
C2A C1A C16A 110.4(4)
C15A C1A C16A 110.6(4)
N1B C1B C2B 110.9(4)
N1B C1B C16B 107.1(4)
C2B C1B C16B 110.9(5)
N1B C1B C15B 105.8(5)
C2B C1B C15B 111.2(4)
C16B C1B C15B 110.8(5)
C3A C2A C9A 106.4(4)
C3A C2A C1A 124.9(5)
C9A C2A C1A 128.7(4)
C3B C2B C9B 107.1(5)
C3B C2B C1B 127.6(5)
C9B C2B C1B 125.2(4)
C2A C3A N2A 110.2(5)
C2A C3A H3A 124.9
N2A C3A H3A 124.9
C2B C3B N2B 110.2(5)
C2B C3B H3B 124.9
N2B C3B H3B 124.9
N2A C4A C5A 128.9(5)
N2A C4A C9A 107.4(5)
C5A C4A C9A 123.8(5)
C5B C4B N2B 129.9(5)
C5B C4B C9B 122.5(5)
N2B C4B C9B 107.7(4)
C6A C5A C4A 116.7(6)
C6A C5A H5A 121.7
C4A C5A H5A 121.7
C6B C5B C4B 118.2(5)
C6B C5B H5B 120.9
C4B C5B H5B 120.9
C5A C6A C7A 122.0(6)
C5A C6A H6A 119.0
C7A C6A H6A 119.0
C5B C6B C7B 120.4(6)
C5B C6B H6B 119.8
C7B C6B H6B 119.8
C6A C7A C8A 120.8(6)
C6A C7A H7A 119.6
C8A C7A H7A 119.6
C8B C7B C6B 121.9(6)
C8B C7B H7B 119.0
C6B C7B H7B 119.0
C7A C8A C9A 119.2(5)
C7A C8A H8A 120.4
C9A C8A H8A 120.4
C7B C8B C9B 118.7(5)
C7B C8B H8B 120.7
C9B C8B H8B 120.7
C4A C9A C8A 117.6(5)
C4A C9A C2A 107.2(4)
C8A C9A C2A 135.2(5)
C4B C9B C8B 118.4(5)
C4B C9B C2B 106.4(4)
C8B C9B C2B 135.2(5)
C15A C10A C11A 122.4(5)
C15A C10A S1A 109.5(4)
C11A C10A S1A 128.0(5)
C15B C10B C11B 121.8(6)
C15B C10B S1B 111.4(4)
C11B C10B S1B 126.8(5)
C12A C11A C10A 117.8(6)
C12A C11A H11A 121.1
C10A C11A H11A 121.1
C12B C11B C10B 117.0(6)
C12B C11B H11B 121.5
C10B C11B H11B 121.5
C13A C12A C11A 120.7(7)
C13A C12A H12A 119.7
C11A C12A H12A 119.7
C11B C12B C13B 121.9(7)
C11B C12B H12B 119.0
C13B C12B H12B 119.0
C12A C13A C14A 121.9(6)
C12A C13A H13A 119.0
C14A C13A H13A 119.0
C12B C13B C14B 120.7(6)
C12B C13B H13B 119.6
C14B C13B H13B 119.6
C13A C14A C15A 117.8(6)
C13A C14A H14A 121.1
C15A C14A H14A 121.1
C13B C14B C15B 118.7(6)
C13B C14B H14B 120.7
C15B C14B H14B 120.7
C10A C15A C14A 119.3(5)
C10A C15A C1A 113.9(5)
C14A C15A C1A 126.8(5)
C10B C15B C14B 119.8(6)
C10B C15B C1B 112.4(5)
C14B C15B C1B 127.8(5)
O3A C16A O4A 124.9(5)
O3A C16A C1A 123.0(5)
O4A C16A C1A 112.0(5)
O3B C16B O4B 124.7(6)
O3B C16B C1B 122.1(6)
O4B C16B C1B 113.1(5)
O4A C17A H17A 109.5
O4A C17A H17B 109.5
H17A C17A H17B 109.5
O4A C17A H17C 109.5
H17A C17A H17C 109.5
H17B C17A H17C 109.5
O4B C17B H17D 109.5
O4B C17B H17E 109.5
H17D C17B H17E 109.5
O4B C17B H17F 109.5
H17D C17B H17F 109.5
H17E C17B H17F 109.5
C1A N1A S1A 112.0(3)
C1A N1A H1A1 108.9
S1A N1A H1A1 108.9
C1B N1B S1B 113.9(4)
C1B N1B H1B1 107.9
S1B N1B H1B1 108.3
C3A N2A C4A 108.8(4)
C3A N2A H2A1 109.6
C4A N2A H2A1 109.3
C3B N2B C4B 108.6(4)
C3B N2B H2B1 109.6
C4B N2B H2B1 109.2
C16A O4A C17A 116.1(5)
C16B O4B C17B 117.2(5)
O2A S1A O1A 116.6(2)
O2A S1A N1A 109.1(3)
O1A S1A N1A 112.2(3)
O2A S1A C10A 115.3(3)
O1A S1A C10A 107.5(2)
N1A S1A C10A 93.8(2)
O2B S1B O1B 116.1(3)
O2B S1B N1B 109.9(3)
O1B S1B N1B 109.9(3)
O2B S1B C10B 114.2(3)
O1B S1B C10B 109.8(3)
N1B S1B C10B 95.0(3)

loop_
_geom_bond_atom_site_label_1
_geom_bond_atom_site_label_2
_geom_bond_distance
C1 Cl2 1.729(9)
C1 Cl1 1.764(10)
C1 H1A 0.9700
C1 H1B 0.9700
C1A N1A 1.501(6)
C1A C2A 1.504(7)
C1A C15A 1.537(8)
C1A C16A 1.541(7)
C1B N1B 1.481(7)
C1B C2B 1.529(7)
C1B C16B 1.530(8)
C1B C15B 1.544(8)
C2A C3A 1.355(6)
C2A C9A 1.442(7)
C2B C3B 1.355(7)
C2B C9B 1.435(7)
C3A N2A 1.376(7)
C3A H3A 0.9300
C3B N2B 1.362(7)
C3B H3B 0.9300
C4A N2A 1.380(7)
C4A C5A 1.387(8)
C4A C9A 1.401(7)
C4B C5B 1.381(8)
C4B N2B 1.384(7)
C4B C9B 1.404(7)
C5A C6A 1.371(9)
C5A H5A 0.9300
C5B C6B 1.364(8)
C5B H5B 0.9300
C6A C7A 1.386(9)
C6A H6A 0.9300
C6B C7B 1.405(8)
C6B H6B 0.9300
C7A C8A 1.387(8)
C7A H7A 0.9300
C7B C8B 1.359(8)
C7B H7B 0.9300
C8A C9A 1.405(7)
C8A H8A 0.9300
C8B C9B 1.407(7)
C8B H8B 0.9300
C10A C15A 1.381(7)
C10A C11A 1.387(8)
C10A S1A 1.734(5)
C10B C15B 1.381(7)
C10B C11B 1.395(8)
C10B S1B 1.737(6)
C11A C12A 1.373(9)
C11A H11A 0.9300
C11B C12B 1.370(9)
C11B H11B 0.9300
C12A C13A 1.371(9)
C12A H12A 0.9300
C12B C13B 1.376(9)
C12B H12B 0.9300
C13A C14A 1.392(8)
C13A H13A 0.9300
C13B C14B 1.377(8)
C13B H13B 0.9300
C14A C15A 1.393(7)
C14A H14A 0.9300
C14B C15B 1.386(8)
C14B H14B 0.9300
C16A O3A 1.199(6)
C16A O4A 1.301(7)
C16B O3B 1.199(6)
C16B O4B 1.304(7)
C17A O4A 1.457(7)
C17A H17A 0.9600
C17A H17B 0.9600
C17A H17C 0.9600
C17B O4B 1.459(6)
C17B H17D 0.9600
C17B H17E 0.9600
C17B H17F 0.9600
N1A S1A 1.635(5)
N1A H1A1 0.9000
N1B S1B 1.631(5)
N1B H1B1 0.9000
N2A H2A1 0.9000
N2B H2B1 0.9000
O1A S1A 1.434(4)
O1B S1B 1.424(4)
O2A S1A 1.423(4)
O2B S1B 1.420(4)

loop_
_geom_hbond_atom_site_label_D
_geom_hbond_atom_site_label_H
_geom_hbond_atom_site_label_A
_geom_hbond_distance_DH
_geom_hbond_distance_HA
_geom_hbond_distance_DA
_geom_hbond_angle_DHA
_geom_hbond_site_symmetry_A
N1B H1B1 O3B 0.90 2.09 2.638(7) 118 .
N2B H2B1 O1A 0.90 2.64 3.196(6) 121 .
N2A H2A1 O3A 0.90 2.18 2.944(6) 143 1_655

loop_
_geom_torsion_atom_site_label_1
_geom_torsion_atom_site_label_2
_geom_torsion_atom_site_label_3
_geom_torsion_atom_site_label_4
_geom_torsion
N1A C1A C2A C3A 93.0(6)
C15A C1A C2A C3A -22.1(7)
C16A C1A C2A C3A -145.7(5)
N1A C1A C2A C9A -85.9(6)
C15A C1A C2A C9A 159.1(5)
C16A C1A C2A C9A 35.4(7)
N1B C1B C2B C3B 136.3(6)
C16B C1B C2B C3B -104.8(7)
C15B C1B C2B C3B 18.9(8)
N1B C1B C2B C9B -48.0(7)
C16B C1B C2B C9B 70.9(6)
C15B C1B C2B C9B -165.4(5)
C9A C2A C3A N2A 1.2(6)
C1A C2A C3A N2A -177.9(5)
C9B C2B C3B N2B -1.3(6)
C1B C2B C3B N2B 175.0(5)
N2A C4A C5A C6A -179.6(6)
C9A C4A C5A C6A 0.3(9)
N2B C4B C5B C6B -177.3(6)
C9B C4B C5B C6B 1.4(9)
C4A C5A C6A C7A 0.4(10)
C4B C5B C6B C7B 0.4(10)
C5A C6A C7A C8A -0.2(10)
C5B C6B C7B C8B -2.9(11)
C6A C7A C8A C9A -0.6(8)
C6B C7B C8B C9B 3.4(10)
N2A C4A C9A C8A 178.8(5)
C5A C4A C9A C8A -1.0(8)
N2A C4A C9A C2A -1.2(6)
C5A C4A C9A C2A 179.0(5)
C7A C8A C9A C4A 1.2(7)
C7A C8A C9A C2A -178.8(5)
C3A C2A C9A C4A 0.0(5)
C1A C2A C9A C4A 179.0(5)
C3A C2A C9A C8A -180.0(6)
C1A C2A C9A C8A -0.9(9)
C5B C4B C9B C8B -0.9(8)
N2B C4B C9B C8B 178.1(5)
C5B C4B C9B C2B -179.2(5)
N2B C4B C9B C2B -0.2(6)
C7B C8B C9B C4B -1.5(8)
C7B C8B C9B C2B 176.1(6)
C3B C2B C9B C4B 0.9(6)
C1B C2B C9B C4B -175.5(5)
C3B C2B C9B C8B -176.9(6)
C1B C2B C9B C8B 6.7(9)
C15A C10A C11A C12A -1.5(8)
S1A C10A C11A C12A 174.9(5)
C15B C10B C11B C12B -0.8(9)
S1B C10B C11B C12B -177.3(5)
C10A C11A C12A C13A -1.4(10)
C10B C11B C12B C13B -1.3(10)
C11A C12A C13A C14A 1.8(11)
C11B C12B C13B C14B 1.8(10)
C12A C13A C14A C15A 0.7(10)
C12B C13B C14B C15B -0.1(9)
C11A C10A C15A C14A 4.0(8)
S1A C10A C15A C14A -173.0(4)
C11A C10A C15A C1A -174.9(5)
S1A C10A C15A C1A 8.1(5)
C13A C14A C15A C10A -3.5(8)
C13A C14A C15A C1A 175.3(5)
N1A C1A C15A C10A 9.6(6)
C2A C1A C15A C10A 129.4(5)
C16A C1A C15A C10A -107.1(5)
N1A C1A C15A C14A -169.3(5)
C2A C1A C15A C14A -49.5(7)
C16A C1A C15A C14A 74.1(7)
C11B C10B C15B C14B 2.4(8)
S1B C10B C15B C14B 179.4(4)
C11B C10B C15B C1B -176.9(5)
S1B C10B C15B C1B 0.1(6)
C13B C14B C15B C10B -1.9(8)
C13B C14B C15B C1B 177.3(5)
N1B C1B C15B C10B -7.7(6)
C2B C1B C15B C10B 112.8(5)
C16B C1B C15B C10B -123.4(5)
N1B C1B C15B C14B 173.1(5)
C2B C1B C15B C14B -66.5(7)
C16B C1B C15B C14B 57.3(8)
N1A C1A C16A O3A 3.9(8)
C2A C1A C16A O3A -118.7(6)
C15A C1A C16A O3A 116.9(6)
N1A C1A C16A O4A -179.1(5)
C2A C1A C16A O4A 58.3(6)
C15A C1A C16A O4A -66.1(6)
N1B C1B C16B O3B -6.9(8)
C2B C1B C16B O3B -128.0(6)
C15B C1B C16B O3B 108.0(7)
N1B C1B C16B O4B 175.1(5)
C2B C1B C16B O4B 53.9(7)
C15B C1B C16B O4B -70.1(6)
C2A C1A N1A S1A -144.9(4)
C15A C1A N1A S1A -24.7(5)
C16A C1A N1A S1A 93.0(5)
C2B C1B N1B S1B -107.9(5)
C16B C1B N1B S1B 130.9(4)
C15B C1B N1B S1B 12.8(6)
C2A C3A N2A C4A -2.0(6)
C5A C4A N2A C3A -178.3(6)
C9A C4A N2A C3A 1.9(6)
C2B C3B N2B C4B 1.2(7)
C5B C4B N2B C3B 178.3(6)
C9B C4B N2B C3B -0.6(6)
O3A C16A O4A C17A -0.6(9)
C1A C16A O4A C17A -177.5(5)
O3B C16B O4B C17B 0.9(9)
C1B C16B O4B C17B 178.8(5)
C1A N1A S1A O2A 145.3(3)
C1A N1A S1A O1A -83.8(4)
C1A N1A S1A C10A 26.8(4)
C15A C10A S1A O2A -133.5(4)
C11A C10A S1A O2A 49.7(6)
C15A C10A S1A O1A 94.5(4)
C11A C10A S1A O1A -82.3(5)
C15A C10A S1A N1A -20.2(4)
C11A C10A S1A N1A 163.0(5)
C1B N1B S1B O2B -129.6(4)
C1B N1B S1B O1B 101.5(4)
C1B N1B S1B C10B -11.7(4)
C15B C10B S1B O2B 121.1(4)
C11B C10B S1B O2B -62.2(6)
C15B C10B S1B O1B -106.6(4)
C11B C10B S1B O1B 70.2(6)
C15B C10B S1B N1B 6.6(4)
C11B C10B S1B N1B -176.6(5)
